data_4111778
loop_
_publ_author_name
'Zilong Li'
'Yasuhiro Ohki'
'Kazuyuki Tatsumi'

_publ_section_title
;
 Dithiolato-Bridged Dinuclear Iron-Nickel Complexes
 [Fe(CO)2(CN)2(\m-SCH2CH2CH2S)Ni(S2CNR2)]-Modeling the Active Site of
 [NiFe] Hydrogenase
;
_journal_name_full 'Journal of the American Chemical Society'
_journal_page_first 8950
_journal_page_last 8951
_journal_paper_doi 10.1021/ja051590+
_journal_volume 127
_journal_year 2005
_chemical_formula_sum 'C74 H72 Fe2 N6 Ni2 O4 P2 S8'
_chemical_formula_weight 1656.94
_space_group_IT_number 2
_symmetry_cell_setting triclinic
_symmetry_Int_Tables_number 2
_symmetry_space_group_name_Hall '-P 1'
_symmetry_space_group_name_H-M 'P -1'
_cell_angle_alpha 65.103(11)
_cell_angle_beta 74.969(10)
_cell_angle_gamma 89.502(14)
_cell_formula_units_Z 2
_cell_length_a 13.0487(38)
_cell_length_b 16.8085(37)
_cell_length_c 19.9536(41)
_cell_measurement_reflns_used 10005
_cell_measurement_temperature 173.2
_cell_measurement_theta_max 27.5
_cell_measurement_theta_min 3.1
_cell_volume 3808.6(17)
_computing_cell_refinement CRYSTALCLEAR
_computing_data_collection CRYSTALCLEAR
_computing_data_reduction 'teXsan Ver. 1.11'
_computing_publication_material 'teXsan Ver. 1.11'
_computing_structure_refinement 'teXsan Ver. 1.10'
_computing_structure_solution 'DIRDIF94 (PATTY)'
_diffrn_detector_area_resol_mean 14.71
_diffrn_measured_fraction_theta_full 0.9524
_diffrn_measured_fraction_theta_max 0.9524
_diffrn_measurement_device_type 'Rigaku/MSC Mercury CCD'
_diffrn_measurement_method \w
_diffrn_radiation_type 'Mo K\a'
_diffrn_radiation_wavelength 0.7107
_diffrn_reflns_av_R_equivalents 0.016
_diffrn_reflns_limit_h_max 16
_diffrn_reflns_limit_h_min -13
_diffrn_reflns_limit_k_max 17
_diffrn_reflns_limit_k_min -21
_diffrn_reflns_limit_l_max 25
_diffrn_reflns_limit_l_min -25
_diffrn_reflns_number 29861
_diffrn_reflns_theta_full 27.49
_diffrn_reflns_theta_max 27.49
_exptl_absorpt_coefficient_mu 1.173
_exptl_absorpt_correction_T_max 0.886
_exptl_absorpt_correction_T_min 0.832
_exptl_absorpt_correction_type multi-scan
_exptl_absorpt_process_details '(Jacobson, 1998)'
_exptl_crystal_colour brown
_exptl_crystal_density_diffrn 1.445
_exptl_crystal_description Prism
_exptl_crystal_F_000 1712
_exptl_crystal_size_max 0.200
_exptl_crystal_size_mid 0.100
_exptl_crystal_size_min 0.100
_refine_diff_density_max 0.77
_refine_diff_density_min -0.51
_refine_ls_extinction_method none
_refine_ls_goodness_of_fit_ref 1.205
_refine_ls_hydrogen_treatment noref
_refine_ls_number_parameters 883
_refine_ls_number_reflns 16182
_refine_ls_R_factor_gt 0.0426
_refine_ls_shift/su_max 0.0026
_refine_ls_structure_factor_coef F
_refine_ls_weighting_details 'w = 1/[\s^2^(Fo) + 0.00063|Fo|^2^]'
_refine_ls_weighting_scheme calc
_refine_ls_wR_factor_ref 0.0574
_reflns_number_gt 13326
_reflns_number_total 16610
_reflns_threshold_expression F^2^>2.0\s(F^2^)
_cod_data_source_file ja0515902Bsi20050404_050907_2.cif
_cod_data_source_block '_(PPh4)[(CO)2(CN)2Fe(pdt)Ni(S2CNC5H10)]'
_cod_original_cell_volume 3808.561(1653)
_cod_original_sg_symbol_H-M 'P -1 '
_cod_original_formula_sum 'C74 H72 Fe2 N6 Ni2 O4 P2 S8 '
_cod_database_code 4111778

loop_
_symmetry_equiv_pos_as_xyz
x,y,z
-x,-y,-z

loop_
_atom_site_label
_atom_site_type_symbol
_atom_site_fract_x
_atom_site_fract_y
_atom_site_fract_z
_atom_site_U_iso_or_equiv
_atom_site_adp_type
_atom_site_occupancy
_atom_site_calc_flag
Ni(1) Ni 0.64198(3) 0.73677(2) 0.91015(2) 0.03004(9) Uani 1.00 d
Ni(2) Ni 0.17682(3) 0.22687(2) 0.41436(2) 0.03017(10) Uani 1.00 d
Fe(1) Fe 0.81143(3) 0.75804(2) 0.98320(2) 0.02841(10) Uani 1.00 d
Fe(2) Fe 0.33210(3) 0.23914(2) 0.50006(2) 0.02715(10) Uani 1.00 d
S(1) S 0.72061(6) 0.85754(4) 0.90211(4) 0.0325(2) Uani 1.00 d
S(2) S 0.80063(6) 0.68802(5) 0.90586(4) 0.0362(2) Uani 1.00 d
S(3) S 0.47864(7) 0.77668(5) 0.91182(5) 0.0399(2) Uani 1.00 d
S(4) S 0.55525(6) 0.61638(4) 0.92555(4) 0.0318(2) Uani 1.00 d
S(5) S 0.32060(6) 0.15844(5) 0.43160(4) 0.0337(2) Uani 1.00 d
S(6) S 0.27063(7) 0.34380(4) 0.40136(5) 0.0401(2) Uani 1.00 d
S(7) S 0.07597(5) 0.11182(4) 0.43308(4) 0.0274(2) Uani 1.00 d
S(8) S 0.02979(7) 0.28598(5) 0.39135(5) 0.0422(2) Uani 1.00 d
P(1) P 0.95685(5) 0.34977(4) 0.75633(4) 0.0228(2) Uani 1.00 d
P(2) P 0.55885(5) 0.16245(4) 0.74041(4) 0.0211(2) Uani 1.00 d
O(1) O 0.7903(2) 0.8602(2) 1.0737(1) 0.0519(7) Uani 1.00 d
O(2) O 0.9348(2) 0.6231(1) 1.0643(2) 0.0545(7) Uani 1.00 d
O(3) O 0.4187(2) 0.0884(1) 0.6009(1) 0.0476(7) Uani 1.00 d
O(4) O 0.3094(2) 0.3534(1) 0.5799(1) 0.0470(7) Uani 1.00 d
N(1) N 1.0322(2) 0.8621(2) 0.8855(2) 0.0582(9) Uani 1.00 d
N(2) N 0.6003(2) 0.6541(2) 1.1000(1) 0.0377(7) Uani 1.00 d
N(3) N 0.3478(2) 0.6377(2) 0.9344(2) 0.0408(7) Uani 1.00 d
N(4) N 0.5677(2) 0.3176(2) 0.4202(2) 0.0544(9) Uani 1.00 d
N(5) N 0.1066(2) 0.1590(2) 0.6067(1) 0.0375(7) Uani 1.00 d
N(6) N -0.1117(2) 0.1583(2) 0.4044(2) 0.0460(8) Uani 1.00 d
C(1) C 0.9488(2) 0.8237(2) 0.9195(2) 0.0394(8) Uani 1.00 d
C(2) C 0.6757(2) 0.6925(2) 1.0529(2) 0.0291(7) Uani 1.00 d
C(3) C 0.8002(2) 0.8201(2) 1.0389(2) 0.0327(7) Uani 1.00 d
C(4) C 0.8841(2) 0.6746(2) 1.0349(2) 0.0377(8) Uani 1.00 d
C(5) C 0.8129(3) 0.9059(2) 0.8057(2) 0.0494(9) Uani 1.00 d
C(6) C 0.8329(3) 0.8439(2) 0.7673(2) 0.058(1) Uani 1.00 d
C(7) C 0.8821(3) 0.7610(2) 0.8082(2) 0.054(1) Uani 1.00 d
C(8) C 0.4437(2) 0.6714(2) 0.9250(2) 0.0328(8) Uani 1.00 d
C(9) C 0.2519(3) 0.6842(2) 0.9411(2) 0.053(1) Uani 1.00 d
C(10) C 0.1991(3) 0.6910(2) 0.8811(3) 0.072(1) Uani 1.00 d
C(11) C 0.1728(3) 0.5997(2) 0.8854(3) 0.072(1) Uani 1.00 d
C(12) C 0.2753(3) 0.5557(2) 0.8779(2) 0.061(1) Uani 1.00 d
C(13) C 0.3265(3) 0.5489(2) 0.9391(2) 0.0467(9) Uani 1.00 d
C(14) C 0.4795(2) 0.2886(2) 0.4467(2) 0.0359(8) Uani 1.00 d
C(15) C 0.1876(2) 0.1890(2) 0.5623(2) 0.0290(7) Uani 1.00 d
C(16) C 0.3831(2) 0.1478(2) 0.5640(2) 0.0323(7) Uani 1.00 d
C(17) C 0.3207(2) 0.3083(2) 0.5493(2) 0.0310(7) Uani 1.00 d
C(18) C 0.4206(3) 0.2125(2) 0.3390(2) 0.057(1) Uani 1.00 d
C(19) C 0.3919(3) 0.2984(3) 0.2848(2) 0.066(1) Uani 1.00 d
C(20) C 0.3782(3) 0.3711(2) 0.3122(2) 0.057(1) Uani 1.00 d
C(21) C -0.0182(2) 0.1815(2) 0.4082(2) 0.0318(7) Uani 1.00 d
C(22) C -0.1442(3) 0.0681(2) 0.4152(2) 0.0472(10) Uani 1.00 d
C(23) C -0.1801(3) 0.0735(2) 0.3480(2) 0.054(1) Uani 1.00 d
C(24) C -0.2699(3) 0.1321(2) 0.3364(2) 0.063(1) Uani 1.00 d
C(25) C -0.2332(3) 0.2232(2) 0.3258(3) 0.065(1) Uani 1.00 d
C(26) C -0.1961(3) 0.2179(2) 0.3922(3) 0.064(1) Uani 1.00 d
C(27) C 0.8499(2) 0.3886(2) 0.8070(1) 0.0236(6) Uani 1.00 d
C(28) C 0.7511(2) 0.3374(2) 0.8403(2) 0.0285(7) Uani 1.00 d
C(29) C 0.6629(2) 0.3669(2) 0.8744(2) 0.0321(7) Uani 1.00 d
C(30) C 0.6733(2) 0.4478(2) 0.8759(2) 0.0394(8) Uani 1.00 d
C(31) C 0.7708(3) 0.4982(2) 0.8442(2) 0.0458(9) Uani 1.00 d
C(32) C 0.8604(2) 0.4695(2) 0.8095(2) 0.0359(8) Uani 1.00 d
C(33) C 1.0857(2) 0.4021(2) 0.7398(1) 0.0258(6) Uani 1.00 d
C(34) C 1.1125(2) 0.4915(2) 0.6876(2) 0.0364(8) Uani 1.00 d
C(35) C 1.2126(2) 0.5324(2) 0.6724(2) 0.0444(9) Uani 1.00 d
C(36) C 1.2860(2) 0.4859(2) 0.7081(2) 0.0439(9) Uani 1.00 d
C(37) C 1.2611(2) 0.3979(2) 0.7584(2) 0.0457(9) Uani 1.00 d
C(38) C 1.1604(2) 0.3557(2) 0.7745(2) 0.0352(7) Uani 1.00 d
C(39) C 0.9520(2) 0.2334(2) 0.8140(2) 0.0280(7) Uani 1.00 d
C(40) C 0.9385(2) 0.2048(2) 0.8928(2) 0.0355(8) Uani 1.00 d
C(41) C 0.9402(3) 0.1159(2) 0.9389(2) 0.0479(9) Uani 1.00 d
C(42) C 0.9553(3) 0.0571(2) 0.9064(2) 0.054(1) Uani 1.00 d
C(43) C 0.9673(2) 0.0848(2) 0.8289(2) 0.0466(10) Uani 1.00 d
C(44) C 0.9659(2) 0.1734(2) 0.7819(2) 0.0348(8) Uani 1.00 d
C(45) C 0.9390(2) 0.3724(2) 0.6645(1) 0.0256(6) Uani 1.00 d
C(46) C 1.0155(2) 0.3513(2) 0.6134(2) 0.0370(8) Uani 1.00 d
C(47) C 1.0023(3) 0.3659(2) 0.5429(2) 0.0434(9) Uani 1.00 d
C(48) C 0.9135(3) 0.4029(2) 0.5229(2) 0.0457(9) Uani 1.00 d
C(49) C 0.8396(2) 0.4277(2) 0.5714(2) 0.0439(9) Uani 1.00 d
C(50) C 0.8512(2) 0.4118(2) 0.6429(2) 0.0325(7) Uani 1.00 d
C(51) C 0.5813(2) 0.1343(1) 0.8321(1) 0.0223(6) Uani 1.00 d
C(52) C 0.5043(2) 0.1500(2) 0.8869(2) 0.0345(8) Uani 1.00 d
C(53) C 0.5181(2) 0.1286(2) 0.9583(2) 0.0418(9) Uani 1.00 d
C(54) C 0.6062(3) 0.0892(2) 0.9768(2) 0.0406(8) Uani 1.00 d
C(55) C 0.6810(2) 0.0705(2) 0.9241(2) 0.0365(8) Uani 1.00 d
C(56) C 0.6697(2) 0.0938(2) 0.8510(2) 0.0293(7) Uani 1.00 d
C(57) C 0.6613(2) 0.1267(1) 0.6839(1) 0.0220(6) Uani 1.00 d
C(58) C 0.7639(2) 0.1706(2) 0.6579(2) 0.0308(7) Uani 1.00 d
C(59) C 0.8475(2) 0.1437(2) 0.6168(2) 0.0341(7) Uani 1.00 d
C(60) C 0.8285(2) 0.0734(2) 0.6011(2) 0.0337(7) Uani 1.00 d
C(61) C 0.7267(2) 0.0314(2) 0.6250(2) 0.0359(8) Uani 1.00 d
C(62) C 0.6421(2) 0.0572(2) 0.6669(2) 0.0281(7) Uani 1.00 d
C(63) C 0.5618(2) 0.2798(2) 0.6879(2) 0.0248(6) Uani 1.00 d
C(64) C 0.5702(2) 0.3141(2) 0.6094(2) 0.0346(7) Uani 1.00 d
C(65) C 0.5672(2) 0.4036(2) 0.5684(2) 0.0458(9) Uani 1.00 d
C(66) C 0.5569(2) 0.4583(2) 0.6052(2) 0.0526(10) Uani 1.00 d
C(67) C 0.5500(3) 0.4247(2) 0.6817(2) 0.048(1) Uani 1.00 d
C(68) C 0.5522(2) 0.3350(2) 0.7243(2) 0.0338(8) Uani 1.00 d
C(69) C 0.4293(2) 0.1099(2) 0.7588(1) 0.0237(6) Uani 1.00 d
C(70) C 0.4087(2) 0.0184(2) 0.8013(2) 0.0320(7) Uani 1.00 d
C(71) C 0.3090(2) -0.0230(2) 0.8160(2) 0.0397(8) Uani 1.00 d
C(72) C 0.2302(2) 0.0258(2) 0.7899(2) 0.0403(8) Uani 1.00 d
C(73) C 0.2493(2) 0.1162(2) 0.7495(2) 0.0375(8) Uani 1.00 d
C(74) C 0.3493(2) 0.1591(2) 0.7338(2) 0.0296(7) Uani 1.00 d
H(1) H 0.7839 0.9567 0.7738 0.0593 Uiso 1.00 calc
H(2) H 0.8807 0.9248 0.8090 0.0593 Uiso 1.00 calc
H(3) H 0.7649 0.8256 0.7638 0.0691 Uiso 1.00 calc
H(4) H 0.8806 0.8765 0.7160 0.0691 Uiso 1.00 calc
H(5) H 0.9504 0.7789 0.8114 0.0650 Uiso 1.00 calc
H(6) H 0.8931 0.7279 0.7776 0.0650 Uiso 1.00 calc
H(7) H 0.2023 0.6517 0.9918 0.0635 Uiso 1.00 calc
H(8) H 0.2725 0.7430 0.9342 0.0635 Uiso 1.00 calc
H(9) H 0.1332 0.7174 0.8891 0.0865 Uiso 1.00 calc
H(10) H 0.2464 0.7280 0.8307 0.0865 Uiso 1.00 calc
H(11) H 0.1214 0.5636 0.9342 0.0860 Uiso 1.00 calc
H(12) H 0.1432 0.6065 0.8436 0.0860 Uiso 1.00 calc
H(13) H 0.2584 0.4969 0.8832 0.0731 Uiso 1.00 calc
H(14) H 0.3247 0.5905 0.8277 0.0731 Uiso 1.00 calc
H(15) H 0.3933 0.5236 0.9316 0.0562 Uiso 1.00 calc
H(16) H 0.2790 0.5113 0.9894 0.0562 Uiso 1.00 calc
H(17) H 0.4874 0.2245 0.3478 0.0679 Uiso 1.00 calc
H(18) H 0.4301 0.1727 0.3146 0.0679 Uiso 1.00 calc
H(19) H 0.4480 0.3208 0.2365 0.0792 Uiso 1.00 calc
H(20) H 0.3251 0.2859 0.2764 0.0792 Uiso 1.00 calc
H(21) H 0.3632 0.4232 0.2719 0.0687 Uiso 1.00 calc
H(22) H 0.4448 0.3838 0.3208 0.0687 Uiso 1.00 calc
H(23) H -0.0839 0.0340 0.4193 0.0568 Uiso 1.00 calc
H(24) H -0.2024 0.0396 0.4620 0.0568 Uiso 1.00 calc
H(25) H -0.1201 0.0979 0.3019 0.0650 Uiso 1.00 calc
H(26) H -0.2056 0.0147 0.3575 0.0650 Uiso 1.00 calc
H(27) H -0.2888 0.1373 0.2909 0.0752 Uiso 1.00 calc
H(28) H -0.3315 0.1060 0.3810 0.0752 Uiso 1.00 calc
H(29) H -0.1749 0.2508 0.2789 0.0777 Uiso 1.00 calc
H(30) H -0.2924 0.2586 0.3217 0.0777 Uiso 1.00 calc
H(31) H -0.2561 0.1957 0.4383 0.0764 Uiso 1.00 calc
H(32) H -0.1678 0.2765 0.3816 0.0764 Uiso 1.00 calc
H(33) H 0.7442 0.2805 0.8394 0.0342 Uiso 1.00 calc
H(34) H 0.5942 0.3311 0.8973 0.0385 Uiso 1.00 calc
H(35) H 0.6114 0.4691 0.8995 0.0473 Uiso 1.00 calc
H(36) H 0.7773 0.5546 0.8462 0.0550 Uiso 1.00 calc
H(37) H 0.9291 0.5052 0.7874 0.0431 Uiso 1.00 calc
H(38) H 1.0612 0.5243 0.6624 0.0436 Uiso 1.00 calc
H(39) H 1.2315 0.5942 0.6365 0.0533 Uiso 1.00 calc
H(40) H 1.3557 0.5157 0.6976 0.0527 Uiso 1.00 calc
H(41) H 1.3135 0.3653 0.7826 0.0549 Uiso 1.00 calc
H(42) H 1.1425 0.2937 0.8101 0.0423 Uiso 1.00 calc
H(43) H 0.9280 0.2467 0.9151 0.0427 Uiso 1.00 calc
H(44) H 0.9308 0.0953 0.9936 0.0573 Uiso 1.00 calc
H(45) H 0.9575 -0.0048 0.9386 0.0653 Uiso 1.00 calc
H(46) H 0.9767 0.0425 0.8071 0.0559 Uiso 1.00 calc
H(47) H 0.9744 0.1932 0.7273 0.0418 Uiso 1.00 calc
H(48) H 1.0783 0.3261 0.6274 0.0445 Uiso 1.00 calc
H(49) H 1.0551 0.3503 0.5075 0.0521 Uiso 1.00 calc
H(50) H 0.9030 0.4114 0.4740 0.0549 Uiso 1.00 calc
H(51) H 0.7795 0.4564 0.5556 0.0527 Uiso 1.00 calc
H(52) H 0.7984 0.4280 0.6778 0.0391 Uiso 1.00 calc
H(53) H 0.4410 0.1760 0.8747 0.0415 Uiso 1.00 calc
H(54) H 0.4655 0.1413 0.9958 0.0501 Uiso 1.00 calc
H(55) H 0.6158 0.0746 1.0271 0.0487 Uiso 1.00 calc
H(56) H 0.7416 0.0409 0.9380 0.0438 Uiso 1.00 calc
H(57) H 0.7232 0.0818 0.8135 0.0352 Uiso 1.00 calc
H(58) H 0.7767 0.2203 0.6686 0.0370 Uiso 1.00 calc
H(59) H 0.9191 0.1739 0.5990 0.0409 Uiso 1.00 calc
H(60) H 0.8871 0.0536 0.5730 0.0405 Uiso 1.00 calc
H(61) H 0.7140 -0.0169 0.6125 0.0431 Uiso 1.00 calc
H(62) H 0.5705 0.0271 0.6839 0.0338 Uiso 1.00 calc
H(63) H 0.5780 0.2755 0.5839 0.0415 Uiso 1.00 calc
H(64) H 0.5723 0.4280 0.5139 0.0550 Uiso 1.00 calc
H(65) H 0.5545 0.5210 0.5764 0.0632 Uiso 1.00 calc
H(66) H 0.5436 0.4639 0.7066 0.0580 Uiso 1.00 calc
H(67) H 0.5472 0.3113 0.7788 0.0407 Uiso 1.00 calc
H(68) H 0.4638 -0.0158 0.8203 0.0384 Uiso 1.00 calc
H(69) H 0.2943 -0.0867 0.8448 0.0477 Uiso 1.00 calc
H(70) H 0.1606 -0.0040 0.8001 0.0484 Uiso 1.00 calc
H(71) H 0.1931 0.1501 0.7319 0.0449 Uiso 1.00 calc
H(72) H 0.3630 0.2229 0.7055 0.0355 Uiso 1.00 calc

loop_
_atom_site_aniso_label
_atom_site_aniso_U_11
_atom_site_aniso_U_22
_atom_site_aniso_U_33
_atom_site_aniso_U_12
_atom_site_aniso_U_13
_atom_site_aniso_U_23
Ni(1) 0.0403(2) 0.0214(2) 0.0290(2) 0.0007(1) -0.0085(2) -0.0121(1)
Ni(2) 0.0396(2) 0.0228(2) 0.0305(2) -0.0006(1) -0.0143(2) -0.0111(1)
Fe(1) 0.0259(2) 0.0266(2) 0.0290(2) -0.0009(1) -0.0003(2) -0.0128(2)
Fe(2) 0.0248(2) 0.0284(2) 0.0267(2) -0.0008(1) -0.0049(2) -0.0118(2)
S(1) 0.0462(4) 0.0221(3) 0.0288(4) -0.0003(3) -0.0086(3) -0.0119(3)
S(2) 0.0380(4) 0.0291(4) 0.0421(4) -0.0026(3) -0.0010(3) -0.0218(3)
S(3) 0.0542(5) 0.0274(4) 0.0514(5) 0.0121(3) -0.0274(4) -0.0223(3)
S(4) 0.0377(4) 0.0231(3) 0.0364(4) 0.0038(3) -0.0101(3) -0.0148(3)
S(5) 0.0314(4) 0.0328(4) 0.0397(4) -0.0028(3) -0.0073(3) -0.0198(3)
S(6) 0.0584(5) 0.0236(3) 0.0403(4) -0.0038(3) -0.0250(4) -0.0091(3)
S(7) 0.0287(3) 0.0236(3) 0.0306(3) 0.0020(2) -0.0078(3) -0.0128(3)
S(8) 0.0624(5) 0.0288(4) 0.0553(5) 0.0154(3) -0.0371(4) -0.0252(4)
P(1) 0.0212(3) 0.0221(3) 0.0270(3) 0.0046(2) -0.0071(3) -0.0124(3)
P(2) 0.0183(3) 0.0225(3) 0.0250(3) 0.0040(2) -0.0061(2) -0.0127(3)
O(1) 0.055(1) 0.063(1) 0.057(2) 0.008(1) -0.015(1) -0.044(1)
O(2) 0.047(1) 0.049(1) 0.069(2) 0.017(1) -0.022(1) -0.024(1)
O(3) 0.050(1) 0.050(1) 0.052(1) 0.019(1) -0.027(1) -0.024(1)
O(4) 0.052(1) 0.052(1) 0.052(1) 0.008(1) -0.017(1) -0.034(1)
N(1) 0.039(2) 0.044(2) 0.077(2) -0.013(1) 0.011(1) -0.028(2)
N(2) 0.027(1) 0.042(1) 0.032(1) 0.000(1) -0.006(1) -0.007(1)
N(3) 0.044(1) 0.034(1) 0.053(2) 0.010(1) -0.025(1) -0.021(1)
N(4) 0.040(2) 0.059(2) 0.060(2) -0.015(1) 0.000(1) -0.030(2)
N(5) 0.026(1) 0.042(1) 0.040(1) 0.002(1) -0.009(1) -0.014(1)
N(6) 0.052(2) 0.042(1) 0.063(2) 0.016(1) -0.036(1) -0.029(1)
C(1) 0.041(2) 0.030(1) 0.046(2) -0.003(1) -0.001(1) -0.021(1)
C(2) 0.027(1) 0.031(1) 0.029(1) 0.005(1) -0.009(1) -0.011(1)
C(3) 0.028(1) 0.034(1) 0.035(2) 0.002(1) -0.009(1) -0.014(1)
C(4) 0.028(1) 0.037(2) 0.048(2) -0.003(1) -0.003(1) -0.021(1)
C(5) 0.075(2) 0.036(2) 0.029(2) -0.011(2) -0.006(2) -0.011(1)
C(6) 0.084(3) 0.048(2) 0.027(2) -0.015(2) 0.005(2) -0.015(1)
C(7) 0.064(2) 0.055(2) 0.041(2) -0.010(2) 0.013(2) -0.035(2)
C(8) 0.047(2) 0.027(1) 0.032(1) 0.008(1) -0.019(1) -0.015(1)
C(9) 0.050(2) 0.045(2) 0.073(3) 0.015(2) -0.027(2) -0.028(2)
C(10) 0.076(3) 0.054(2) 0.107(4) 0.028(2) -0.060(3) -0.035(2)
C(11) 0.071(3) 0.057(2) 0.112(4) 0.018(2) -0.064(3) -0.037(2)
C(12) 0.074(3) 0.044(2) 0.083(3) 0.006(2) -0.045(2) -0.030(2)
C(13) 0.048(2) 0.031(2) 0.064(2) 0.003(1) -0.025(2) -0.018(2)
C(14) 0.033(2) 0.036(2) 0.037(2) -0.006(1) -0.002(1) -0.018(1)
C(15) 0.027(1) 0.028(1) 0.034(1) 0.006(1) -0.012(1) -0.014(1)
C(16) 0.027(1) 0.039(2) 0.035(2) 0.001(1) -0.008(1) -0.020(1)
C(17) 0.028(1) 0.034(1) 0.030(1) 0.001(1) -0.009(1) -0.013(1)
C(18) 0.052(2) 0.074(2) 0.047(2) -0.020(2) 0.009(2) -0.041(2)
C(19) 0.081(3) 0.072(3) 0.034(2) -0.036(2) 0.001(2) -0.023(2)
C(20) 0.081(3) 0.045(2) 0.031(2) -0.024(2) -0.017(2) -0.002(1)
C(21) 0.042(2) 0.027(1) 0.034(2) 0.010(1) -0.019(1) -0.017(1)
C(22) 0.050(2) 0.035(2) 0.058(2) 0.001(1) -0.025(2) -0.016(2)
C(23) 0.066(2) 0.043(2) 0.061(2) -0.004(2) -0.031(2) -0.022(2)
C(24) 0.065(2) 0.061(2) 0.077(3) 0.011(2) -0.046(2) -0.029(2)
C(25) 0.076(3) 0.056(2) 0.088(3) 0.026(2) -0.059(2) -0.034(2)
C(26) 0.069(2) 0.067(2) 0.087(3) 0.038(2) -0.052(2) -0.047(2)
C(27) 0.026(1) 0.023(1) 0.025(1) 0.0058(10) -0.007(1) -0.013(1)
C(28) 0.027(1) 0.030(1) 0.033(1) 0.004(1) -0.006(1) -0.019(1)
C(29) 0.024(1) 0.042(2) 0.031(1) 0.005(1) -0.004(1) -0.019(1)
C(30) 0.042(2) 0.039(2) 0.036(2) 0.016(1) -0.003(1) -0.019(1)
C(31) 0.056(2) 0.030(2) 0.054(2) 0.009(1) -0.004(2) -0.027(1)
C(32) 0.039(2) 0.028(1) 0.040(2) -0.001(1) -0.004(1) -0.019(1)
C(33) 0.023(1) 0.026(1) 0.028(1) 0.0028(10) -0.006(1) -0.011(1)
C(34) 0.032(1) 0.028(1) 0.043(2) 0.004(1) -0.011(1) -0.010(1)
C(35) 0.036(2) 0.035(2) 0.053(2) -0.003(1) -0.004(1) -0.015(1)
C(36) 0.026(1) 0.049(2) 0.055(2) -0.006(1) -0.007(1) -0.023(2)
C(37) 0.028(1) 0.060(2) 0.043(2) 0.004(1) -0.017(1) -0.013(2)
C(38) 0.028(1) 0.039(2) 0.032(2) 0.003(1) -0.011(1) -0.008(1)
C(39) 0.020(1) 0.023(1) 0.039(2) 0.0036(10) -0.008(1) -0.011(1)
C(40) 0.028(1) 0.034(1) 0.043(2) 0.003(1) -0.016(1) -0.011(1)
C(41) 0.041(2) 0.037(2) 0.050(2) 0.004(1) -0.023(2) 0.001(1)
C(42) 0.038(2) 0.026(2) 0.088(3) 0.006(1) -0.031(2) -0.007(2)
C(43) 0.028(2) 0.028(2) 0.085(3) 0.007(1) -0.018(2) -0.024(2)
C(44) 0.022(1) 0.029(1) 0.055(2) 0.002(1) -0.008(1) -0.021(1)
C(45) 0.027(1) 0.023(1) 0.029(1) 0.0008(10) -0.008(1) -0.013(1)
C(46) 0.042(2) 0.036(2) 0.035(2) 0.011(1) -0.009(1) -0.019(1)
C(47) 0.057(2) 0.042(2) 0.032(2) 0.003(1) -0.002(1) -0.023(1)
C(48) 0.059(2) 0.046(2) 0.033(2) -0.010(2) -0.015(1) -0.017(1)
C(49) 0.035(2) 0.056(2) 0.039(2) -0.005(1) -0.016(1) -0.015(1)
C(50) 0.026(1) 0.037(1) 0.035(2) 0.001(1) -0.010(1) -0.015(1)
C(51) 0.022(1) 0.021(1) 0.026(1) 0.0013(9) -0.0050(10) -0.013(1)
C(52) 0.029(1) 0.044(2) 0.036(2) 0.010(1) -0.007(1) -0.023(1)
C(53) 0.041(2) 0.055(2) 0.034(2) 0.005(1) -0.004(1) -0.027(1)
C(54) 0.049(2) 0.046(2) 0.029(2) -0.003(1) -0.012(1) -0.018(1)
C(55) 0.033(1) 0.044(2) 0.038(2) 0.009(1) -0.020(1) -0.019(1)
C(56) 0.029(1) 0.033(1) 0.033(1) 0.007(1) -0.011(1) -0.019(1)
C(57) 0.021(1) 0.021(1) 0.024(1) 0.0040(9) -0.0048(10) -0.0115(10)
C(58) 0.027(1) 0.031(1) 0.040(2) 0.001(1) -0.005(1) -0.022(1)
C(59) 0.024(1) 0.036(2) 0.038(2) 0.002(1) 0.000(1) -0.017(1)
C(60) 0.035(1) 0.032(1) 0.031(1) 0.009(1) 0.000(1) -0.016(1)
C(61) 0.042(2) 0.032(1) 0.038(2) 0.001(1) -0.002(1) -0.023(1)
C(62) 0.027(1) 0.028(1) 0.031(1) -0.001(1) -0.004(1) -0.017(1)
C(63) 0.017(1) 0.022(1) 0.033(1) 0.0011(9) -0.0049(10) -0.010(1)
C(64) 0.026(1) 0.034(1) 0.038(2) 0.000(1) -0.010(1) -0.010(1)
C(65) 0.034(2) 0.039(2) 0.049(2) 0.002(1) -0.019(1) 0.001(1)
C(66) 0.035(2) 0.021(1) 0.086(3) 0.004(1) -0.022(2) -0.006(2)
C(67) 0.042(2) 0.029(2) 0.081(3) 0.012(1) -0.024(2) -0.027(2)
C(68) 0.027(1) 0.027(1) 0.050(2) 0.005(1) -0.013(1) -0.019(1)
C(69) 0.021(1) 0.028(1) 0.022(1) 0.0010(10) -0.0045(10) -0.011(1)
C(70) 0.029(1) 0.029(1) 0.033(1) 0.000(1) -0.007(1) -0.010(1)
C(71) 0.038(2) 0.034(2) 0.038(2) -0.008(1) -0.003(1) -0.010(1)
C(72) 0.026(1) 0.046(2) 0.042(2) -0.010(1) -0.002(1) -0.017(1)
C(73) 0.020(1) 0.050(2) 0.039(2) 0.004(1) -0.008(1) -0.016(1)
C(74) 0.023(1) 0.032(1) 0.030(1) 0.001(1) -0.006(1) -0.011(1)

loop_
_atom_type_symbol
_atom_type_description
_atom_type_scat_dispersion_real
_atom_type_scat_dispersion_imag
_atom_type_scat_source
C C 0.003 0.002
;International Tables for Crystallography
(1992, Vol. C, Tables 4.2.6.8 and 6.1.1.1)
;
H H 0.000 0.000
;International Tables for Crystallography
(1992, Vol. C, Table 6.1.1.2)
;
N N 0.006 0.003
;International Tables for Crystallography
(1992, Vol. C, Tables 4.2.6.8 and 6.1.1.1)
;
O O 0.011 0.006
;International Tables for Crystallography
(1992, Vol. C, Tables 4.2.6.8 and 6.1.1.1)
;
S S 0.125 0.123
;International Tables for Crystallography
(1992, Vol. C, Tables 4.2.6.8 and 6.1.1.1)
;
P P 0.102 0.094
;International Tables for Crystallography
(1992, Vol. C, Tables 4.2.6.8 and 6.1.1.1)
;
Fe Fe 0.346 0.844
;International Tables for Crystallography
(1992, Vol. C, Tables 4.2.6.8 and 6.1.1.1)
;
Ni Ni 0.339 1.112
;International Tables for Crystallography
(1992, Vol. C, Tables 4.2.6.8 and 6.1.1.1)
;
